data_4111787
loop_
_publ_author_name
'Eric Quarez'
'Kuei-Fang Hsu'
'Robert Pcionek'
'N. Frangis'
'E. K. Polychroniadis'
'Mercouri G. Kanatzidis'

_publ_contact_author_address
;
Prof. Mercouri Kanatzidis
Department of Chemistry
Michigan State University
Department of Chemistry
East Lansing
MI
48824
UNITED STATES OF AMERICA
;
_publ_contact_author_email KANATZID@CHEMISTRY.MSU.EDU
_publ_contact_author_name 'Prof. Mercouri Kanatzidis'
_publ_section_title
;
 Nanostructuring, Compositional Fluctuations, and Atomic Ordering in the
 Thermoelectric Materials AgPbmSbTe2+m. The Myth of Solid Solutions
;
_journal_name_full 'Journal of the American Chemical Society'
_journal_page_first 9177
_journal_page_last 9190
_journal_paper_doi 10.1021/ja051653o
_journal_volume 127
_journal_year 2005
_chemical_formula_sum 'Ag0.5 Pb3 Sb0.5 Te4'
_chemical_formula_weight 1246.78
_chemical_name_systematic
; 
 ? 
;
_space_group_IT_number 221
_symmetry_cell_setting cubic
_symmetry_space_group_name_Hall '-P 4 2 3'
_symmetry_space_group_name_H-M 'P m -3 m'
_atom_sites_solution_hydrogens geom
_atom_sites_solution_primary direct
_atom_sites_solution_secondary difmap
_audit_creation_method SHELXL-97
_cell_angle_alpha 90.00
_cell_angle_beta 90.00
_cell_angle_gamma 90.00
_cell_formula_units_Z 1
_cell_length_a 6.4173(8)
_cell_length_b 6.4173(8)
_cell_length_c 6.4173(8)
_cell_measurement_reflns_used 443
_cell_measurement_temperature 293(2)
_cell_measurement_theta_max 28.02
_cell_measurement_theta_min 3.17
_cell_volume 264.28(6)
_computing_cell_refinement 'Bruker SMART'
_computing_data_collection 'Bruker SMART'
_computing_data_reduction 'Bruker SAINT'
_computing_molecular_graphics 'Bruker SHELXTL'
_computing_publication_material 'Bruker SHELXTL'
_computing_structure_refinement 'SHELXL-97 (Sheldrick, 1997)'
_computing_structure_solution 'SHELXS-97 (Sheldrick, 1990)'
_diffrn_ambient_temperature 293(2)
_diffrn_measured_fraction_theta_full 0.949
_diffrn_measured_fraction_theta_max 0.949
_diffrn_measurement_device_type 'CCD area detector'
_diffrn_measurement_method 'phi and omega scans'
_diffrn_radiation_monochromator graphite
_diffrn_radiation_source 'fine-focus sealed tube'
_diffrn_radiation_type MoK\a
_diffrn_radiation_wavelength 0.71073
_diffrn_reflns_av_R_equivalents 0.0457
_diffrn_reflns_av_sigmaI/netI 0.0137
_diffrn_reflns_limit_h_max 8
_diffrn_reflns_limit_h_min -8
_diffrn_reflns_limit_k_max 8
_diffrn_reflns_limit_k_min -8
_diffrn_reflns_limit_l_max 8
_diffrn_reflns_limit_l_min -8
_diffrn_reflns_number 2297
_diffrn_reflns_theta_full 28.45
_diffrn_reflns_theta_max 28.45
_diffrn_reflns_theta_min 3.17
_exptl_absorpt_coefficient_mu 60.554
_exptl_absorpt_correction_T_max 0.066
_exptl_absorpt_correction_T_min 0.019
_exptl_absorpt_correction_type analytical
_exptl_absorpt_process_details
;                                               
G.M. Sheldrick, SHELXTL NT ver. 5.1 (Xprep),    
Bruker analytical X-ray systems, 1998.          
;
_exptl_crystal_density_diffrn 7.834
_exptl_crystal_F_000 503
_exptl_crystal_size_max 0.130
_exptl_crystal_size_mid 0.057
_exptl_crystal_size_min 0.045
_refine_diff_density_max 1.367
_refine_diff_density_min -1.512
_refine_diff_density_rms 0.338
_refine_ls_extinction_coef 0.0013(4)
_refine_ls_extinction_expression Fc^*^=kFc[1+0.001xFc^2^\l^3^/sin(2\q)]^-1/4^
_refine_ls_extinction_method SHELXL
_refine_ls_goodness_of_fit_ref 1.171
_refine_ls_hydrogen_treatment none
_refine_ls_matrix_type full
_refine_ls_number_parameters 6
_refine_ls_number_reflns 93
_refine_ls_number_restraints 0
_refine_ls_restrained_S_all 1.171
_refine_ls_R_factor_all 0.0629
_refine_ls_R_factor_gt 0.0273
_refine_ls_shift/su_max 0.000
_refine_ls_shift/su_mean 0.000
_refine_ls_structure_factor_coef Fsqd
_refine_ls_weighting_details 'calc w=1/[\s^2^(Fo^2^)+(0.0000P)^2^+33.7272P] where P=(Fo^2^+2Fc^2^)/3'
_refine_ls_weighting_scheme calc
_refine_ls_wR_factor_gt 0.0540
_refine_ls_wR_factor_ref 0.0766
_reflns_number_gt 39
_reflns_number_total 93
_reflns_threshold_expression >2sigma(I)
_cod_data_source_file ja051653osi20050422_060745_06.cif
_cod_data_source_block Ag0.5Pb3Sb0.5Te4_cubic
_cod_original_formula_sum 'Ag0.50 Pb3 Sb0.50 Te4'
_cod_database_code 4111787

loop_
_symmetry_equiv_pos_as_xyz
'x, y, z'
'-x, -y, z'
'-x, y, -z'
'x, -y, -z'
'z, x, y'
'z, -x, -y'
'-z, -x, y'
'-z, x, -y'
'y, z, x'
'-y, z, -x'
'y, -z, -x'
'-y, -z, x'
'y, x, -z'
'-y, -x, -z'
'y, -x, z'
'-y, x, z'
'x, z, -y'
'-x, z, y'
'-x, -z, -y'
'x, -z, y'
'z, y, -x'
'z, -y, x'
'-z, y, x'
'-z, -y, -x'
'-x, -y, -z'
'x, y, -z'
'x, -y, z'
'-x, y, z'
'-z, -x, -y'
'-z, x, y'
'z, x, -y'
'z, -x, y'
'-y, -z, -x'
'y, -z, x'
'-y, z, x'
'y, z, -x'
'-y, -x, z'
'y, x, z'
'-y, x, -z'
'y, -x, -z'
'-x, -z, y'
'x, -z, -y'
'x, z, y'
'-x, z, -y'
'-z, -y, x'
'-z, y, -x'
'z, -y, -x'
'z, y, x'

loop_
_atom_site_label
_atom_site_type_symbol
_atom_site_fract_x
_atom_site_fract_y
_atom_site_fract_z
_atom_site_U_iso_or_equiv
_atom_site_adp_type
_atom_site_occupancy
_atom_site_symmetry_multiplicity
_atom_site_calc_flag
_atom_site_refinement_flags
Te1 Te 0.0000 0.0000 0.0000 0.026(3) Uiso 1 48 d S
Te2 Te 0.5000 0.5000 0.0000 0.0258(12) Uiso 1 16 d S
Pb1 Pb 0.5000 0.0000 0.0000 0.0291(11) Uiso 0.87 16 d SP
Sb1 Sb 0.5000 0.0000 0.0000 0.0291(11) Uiso 0.13 16 d SP
Pb2 Pb 0.5000 0.5000 0.5000 0.0145(17) Uiso 0.40 48 d SP
Ag2 Ag 0.5000 0.5000 0.5000 0.0145(17) Uiso 0.50 48 d SP
Sb2 Sb 0.5000 0.5000 0.5000 0.0145(17) Uiso 0.10 48 d SP

loop_
_atom_type_symbol
_atom_type_description
_atom_type_scat_dispersion_real
_atom_type_scat_dispersion_imag
_atom_type_scat_source
Ag Ag -0.8971 1.1015 'International Tables Vol C Tables 4.2.6.8 and 6.1.1.4'
Sb Sb -0.5866 1.5461 'International Tables Vol C Tables 4.2.6.8 and 6.1.1.4'
Te Te -0.5308 1.6751 'International Tables Vol C Tables 4.2.6.8 and 6.1.1.4'
Pb Pb -3.3944 10.1111 'International Tables Vol C Tables 4.2.6.8 and 6.1.1.4'

loop_
_geom_angle_atom_site_label_1
_geom_angle_atom_site_label_2
_geom_angle_atom_site_label_3
_geom_angle
_geom_angle_site_symmetry_1
_geom_angle_site_symmetry_3
Sb1 Te1 Pb1 90.0 9 .
Sb1 Te1 Pb1 90.0 9 1_455
Pb1 Te1 Pb1 180.0 . 1_455
Sb1 Te1 Pb1 90.0 9 5_545
Pb1 Te1 Pb1 90.0 . 5_545
Pb1 Te1 Pb1 90.0 1_455 5_545
Sb1 Te1 Pb1 90.0 9 5
Pb1 Te1 Pb1 90.0 . 5
Pb1 Te1 Pb1 90.0 1_455 5
Pb1 Te1 Pb1 180.0 5_545 5
Sb1 Te1 Pb1 180.0 9 9_554
Pb1 Te1 Pb1 90.0 . 9_554
Pb1 Te1 Pb1 90.0 1_455 9_554
Pb1 Te1 Pb1 90.0 5_545 9_554
Pb1 Te1 Pb1 90.0 5 9_554
Sb1 Te1 Pb1 0.0 9 9
Pb1 Te1 Pb1 90.0 . 9
Pb1 Te1 Pb1 90.0 1_455 9
Pb1 Te1 Pb1 90.0 5_545 9
Pb1 Te1 Pb1 90.0 5 9
Pb1 Te1 Pb1 180.0 9_554 9
Sb1 Te1 Sb1 90.0 9 1_455
Pb1 Te1 Sb1 180.0 . 1_455
Pb1 Te1 Sb1 0.0 1_455 1_455
Pb1 Te1 Sb1 90.0 5_545 1_455
Pb1 Te1 Sb1 90.0 5 1_455
Pb1 Te1 Sb1 90.0 9_554 1_455
Pb1 Te1 Sb1 90.0 9 1_455
Sb1 Te1 Sb1 90.0 9 5_545
Pb1 Te1 Sb1 90.0 . 5_545
Pb1 Te1 Sb1 90.0 1_455 5_545
Pb1 Te1 Sb1 0.0 5_545 5_545
Pb1 Te1 Sb1 180.0 5 5_545
Pb1 Te1 Sb1 90.0 9_554 5_545
Pb1 Te1 Sb1 90.0 9 5_545
Sb1 Te1 Sb1 90.0 1_455 5_545
Sb1 Te1 Sb1 90.0 9 5
Pb1 Te1 Sb1 90.0 . 5
Pb1 Te1 Sb1 90.0 1_455 5
Pb1 Te1 Sb1 180.0 5_545 5
Pb1 Te1 Sb1 0.0 5 5
Pb1 Te1 Sb1 90.0 9_554 5
Pb1 Te1 Sb1 90.0 9 5
Sb1 Te1 Sb1 90.0 1_455 5
Sb1 Te1 Sb1 180.0 5_545 5
Sb1 Te1 Sb1 180.0 9 9_554
Pb1 Te1 Sb1 90.0 . 9_554
Pb1 Te1 Sb1 90.0 1_455 9_554
Pb1 Te1 Sb1 90.0 5_545 9_554
Pb1 Te1 Sb1 90.0 5 9_554
Pb1 Te1 Sb1 0.0 9_554 9_554
Pb1 Te1 Sb1 180.0 9 9_554
Sb1 Te1 Sb1 90.0 1_455 9_554
Sb1 Te1 Sb1 90.0 5_545 9_554
Sb1 Te1 Sb1 90.0 5 9_554
Sb2 Te2 Pb1 90.0 1_554 .
Sb2 Te2 Pb2 180.0 1_554 .
Pb1 Te2 Pb2 90.0 . .
Sb2 Te2 Pb1 90.0 1_554 1_565
Pb1 Te2 Pb1 180.0 . 1_565
Pb2 Te2 Pb1 90.0 . 1_565
Sb2 Te2 Pb1 90.0 1_554 5
Pb1 Te2 Pb1 90.0 . 5
Pb2 Te2 Pb1 90.0 . 5
Pb1 Te2 Pb1 90.0 1_565 5
Sb2 Te2 Pb1 90.0 1_554 5_655
Pb1 Te2 Pb1 90.0 . 5_655
Pb2 Te2 Pb1 90.0 . 5_655
Pb1 Te2 Pb1 90.0 1_565 5_655
Pb1 Te2 Pb1 180.0 5 5_655
Sb2 Te2 Sb1 90.0 1_554 1_565
Pb1 Te2 Sb1 180.0 . 1_565
Pb2 Te2 Sb1 90.0 . 1_565
Pb1 Te2 Sb1 0.0 1_565 1_565
Pb1 Te2 Sb1 90.0 5 1_565
Pb1 Te2 Sb1 90.0 5_655 1_565
Sb2 Te2 Sb1 90.0 1_554 5
Pb1 Te2 Sb1 90.0 . 5
Pb2 Te2 Sb1 90.0 . 5
Pb1 Te2 Sb1 90.0 1_565 5
Pb1 Te2 Sb1 0.0 5 5
Pb1 Te2 Sb1 180.0 5_655 5
Sb1 Te2 Sb1 90.0 1_565 5
Sb2 Te2 Sb1 90.0 1_554 5_655
Pb1 Te2 Sb1 90.0 . 5_655
Pb2 Te2 Sb1 90.0 . 5_655
Pb1 Te2 Sb1 90.0 1_565 5_655
Pb1 Te2 Sb1 180.0 5 5_655
Pb1 Te2 Sb1 0.0 5_655 5_655
Sb1 Te2 Sb1 90.0 1_565 5_655
Sb1 Te2 Sb1 180.0 5 5_655
Te2 Pb1 Te1 90.0 9 .
Te2 Pb1 Te2 90.0 9 .
Te1 Pb1 Te2 90.0 . .
Te2 Pb1 Te1 90.0 9 1_655
Te1 Pb1 Te1 180.0 . 1_655
Te2 Pb1 Te1 90.0 . 1_655
Te2 Pb1 Te2 90.0 9 1_545
Te1 Pb1 Te2 90.0 . 1_545
Te2 Pb1 Te2 180.0 . 1_545
Te1 Pb1 Te2 90.0 1_655 1_545
Te2 Pb1 Te2 180.0 9 9_554
Te1 Pb1 Te2 90.0 . 9_554
Te2 Pb1 Te2 90.0 . 9_554
Te1 Pb1 Te2 90.0 1_655 9_554
Te2 Pb1 Te2 90.0 1_545 9_554
Te2 Pb2 Te2 90.0 9_565 .
Te2 Pb2 Te2 90.0 9_565 1_556
Te2 Pb2 Te2 180.0 . 1_556
Te2 Pb2 Te2 90.0 9_565 5
Te2 Pb2 Te2 90.0 . 5
Te2 Pb2 Te2 90.0 1_556 5
Te2 Pb2 Te2 90.0 9_565 5_655
Te2 Pb2 Te2 90.0 . 5_655
Te2 Pb2 Te2 90.0 1_556 5_655
Te2 Pb2 Te2 180.0 5 5_655
Te2 Pb2 Te2 180.0 9_565 9
Te2 Pb2 Te2 90.0 . 9
Te2 Pb2 Te2 90.0 1_556 9
Te2 Pb2 Te2 90.0 5 9
Te2 Pb2 Te2 90.0 5_655 9

loop_
_geom_bond_atom_site_label_1
_geom_bond_atom_site_label_2
_geom_bond_distance
_geom_bond_site_symmetry_2
Te1 Sb1 3.2087(4) 9
Te1 Pb1 3.2087(4) .
Te1 Pb1 3.2087(4) 1_455
Te1 Pb1 3.2087(4) 5_545
Te1 Pb1 3.2087(4) 5
Te1 Pb1 3.2087(4) 9_554
Te1 Pb1 3.2087(4) 9
Te1 Sb1 3.2087(4) 1_455
Te1 Sb1 3.2087(4) 5_545
Te1 Sb1 3.2087(4) 5
Te1 Sb1 3.2087(4) 9_554
Te2 Sb2 3.2087(4) 1_554
Te2 Pb1 3.2087(4) .
Te2 Pb2 3.2087(4) .
Te2 Pb1 3.2087(4) 1_565
Te2 Pb1 3.2087(4) 5
Te2 Pb1 3.2087(4) 5_655
Te2 Sb1 3.2087(4) 1_565
Te2 Sb1 3.2087(4) 5
Te2 Sb1 3.2087(4) 5_655
Pb1 Te2 3.2087(4) 9
Pb1 Te1 3.2087(4) 1_655
Pb1 Te2 3.2087(4) 1_545
Pb1 Te2 3.2087(4) 9_554
Pb2 Te2 3.2087(4) 9_565
Pb2 Te2 3.2087(4) 1_556
Pb2 Te2 3.2087(4) 5
Pb2 Te2 3.2086(4) 5_655
Pb2 Te2 3.2087(4) 9
